data_1536963
loop_
_publ_author_name
'Zaremba, V.I.'
'Nychyporuk, G. P.'
'Johrendt, D.'
'Rodewald, U.C.'
'Poettgen, R.'

_publ_section_title
;
 Structure and Chemical Bonding of Ce2 Ge2 In and Ce2 Pt2 In
;
_journal_name_full 'Solid State Sciences'
_journal_page_first 998
_journal_page_last 1002
_journal_volume 7
_journal_year 2005
_chemical_formula_sum 'Ce2 Ge2 In'
_space_group_IT_number 127
_symmetry_space_group_name_Hall '-P 4 2ab'
_symmetry_space_group_name_H-M 'P 4/m b m'
_cell_angle_alpha 90
_cell_angle_beta 90
_cell_angle_gamma 90
_cell_formula_units_Z 2
_cell_length_a 7.563
_cell_length_b 7.563
_cell_length_c 4.381
_cell_volume 250.589
_citation_journal_id_ASTM SSSCFJ
_cod_data_source_file Zaremba_SSSCFJ_2005_1934.cif
_cod_data_source_block Ce2Ge2In1
_cod_original_cell_volume 250.5887
_cod_original_formula_sum 'Ce2 Ge2 In1'
_cod_database_code 1536963

loop_
_symmetry_equiv_pos_as_xyz
x,y,z
-y,x,z
-x,-y,z
y,-x,z
x+1/2,-y+1/2,-z
y+1/2,x+1/2,-z
-x+1/2,y+1/2,-z
-y+1/2,-x+1/2,-z
-x,-y,-z
y,-x,-z
x,y,-z
-y,x,-z
-x-1/2,y-1/2,z
-y-1/2,-x-1/2,z
x-1/2,-y-1/2,z
y-1/2,x-1/2,z

loop_
_atom_site_label
_atom_site_type_symbol
_atom_site_fract_x
_atom_site_fract_y
_atom_site_fract_z
_atom_site_occupancy
_atom_site_U_iso_or_equiv
In1 In 0 0 0 1 0.0
Ce1 Ce 0.17965 0.67965 0.5 1 0.0
Ge1 Ge 0.38192 0.88192 0 1 0.0
